data_7203724
loop_
_publ_author_name
'Fabbiani, Francesca P. A.'
'Allan, David R.'
'Parsons, Simon'
'Pulham, Colin R.'

_publ_section_title
;
 An exploration of the polymorphism of piracetam using high pressure
;
_journal_issue 29
_journal_name_full CrystEngComm
_journal_page_first 179
_journal_paper_doi 10.1039/b418976k
_journal_volume 7
_journal_year 2005
_chemical_formula_moiety 'C6 H10 N2 O2'
_chemical_formula_sum 'C6 H10 N2 O2'
_chemical_formula_weight 142.16
_space_group_IT_number 14
_symmetry_cell_setting monoclinic
_symmetry_space_group_name_Hall '-P 2yn'
_symmetry_space_group_name_H-M 'P 1 21/n 1'
_atom_sites_solution_hydrogens mixed
_atom_sites_solution_primary direct
_audit_creation_date 04-11-10
_audit_creation_method CRYSTALS_ver_12.39
_cell_angle_alpha 90
_cell_angle_beta 98.603(2)
_cell_angle_gamma 90
_cell_formula_units_Z 4
_cell_length_a 6.7254(2)
_cell_length_b 13.2572(4)
_cell_length_c 8.0529(2)
_cell_measurement_reflns_used 2057
_cell_measurement_temperature 150
_cell_measurement_theta_max 30
_cell_measurement_theta_min 3
_cell_volume 709.92(4)
_computing_cell_refinement 'SAINT (Siemens ,1995)'
_computing_data_collection 'SMART (Siemens, 1993)'
_computing_data_reduction 'SAINT (Siemens ,1995)'
_computing_molecular_graphics 'CAMERON (Watkin et al 1996)'
_computing_publication_material 'CRYSTALS (Betteridge et al 2003)'
_computing_structure_refinement 'CRYSTALS (Betteridge et al 2003)'
_computing_structure_solution 'SHELXS 86 (Sheldrick, 1986)'
_diffrn_ambient_temperature 150
_diffrn_measured_fraction_theta_full 0.992
_diffrn_measured_fraction_theta_max 0.973
_diffrn_measurement_device_type 'Bruker SMART'
_diffrn_measurement_method '\f & \w scans'
_diffrn_radiation_monochromator graphite
_diffrn_radiation_type 'Mo K\a'
_diffrn_radiation_wavelength 0.71073
_diffrn_reflns_av_R_equivalents 0.026
_diffrn_reflns_limit_h_max 9
_diffrn_reflns_limit_h_min -9
_diffrn_reflns_limit_k_max 13
_diffrn_reflns_limit_k_min -18
_diffrn_reflns_limit_l_max 11
_diffrn_reflns_limit_l_min -11
_diffrn_reflns_number 8349
_diffrn_reflns_theta_full 25.064
_diffrn_reflns_theta_max 30.565
_diffrn_reflns_theta_min 2.984
_diffrn_standards_number 0
_exptl_absorpt_coefficient_mu 0.101
_exptl_absorpt_correction_T_max 1.00
_exptl_absorpt_correction_T_min 0.81
_exptl_absorpt_correction_type multi-scan
_exptl_absorpt_process_details
;
SADABS (Siemens, 1996)
The following data are from Sadabs:
;
_exptl_crystal_colour colourless
_exptl_crystal_density_diffrn 1.330
_exptl_crystal_description block
_exptl_crystal_F_000 304
_exptl_crystal_size_max 0.41
_exptl_crystal_size_mid 0.25
_exptl_crystal_size_min 0.19
_refine_diff_density_max 0.24
_refine_diff_density_min -0.24
_refine_ls_extinction_method None
_refine_ls_goodness_of_fit_ref 0.9736
_refine_ls_hydrogen_treatment mixed
_refine_ls_matrix_type full
_refine_ls_number_parameters 103
_refine_ls_number_reflns 1545
_refine_ls_number_restraints 4
_refine_ls_R_factor_all 0.0618
_refine_ls_R_factor_gt 0.0419
_refine_ls_shift/su_max 0.000226
_refine_ls_structure_factor_coef Fsqd
_refine_ls_weighting_details
;
p=P(6)*max(Fo^2^,0) + (1-P(6))Fc^2^
Method = SHELXL 97 (Sheldrick, 1997)
W = 1. / [Sigma^2^(F*)+(P(1)p)^2^+P(2)p+P(4)+P(5)Sin(theta) ]
P(i) are:
0.297E-01 0.00 0.00 0.00 0.00 0.333
;
_refine_ls_weighting_scheme calc
_refine_ls_wR_factor_all 0.0913
_refine_ls_wR_factor_gt 0.0842
_refine_ls_wR_factor_ref 0.0913
_reflns_limit_h_max 9
_reflns_limit_h_min -9
_reflns_limit_k_max 18
_reflns_limit_k_min 0
_reflns_limit_l_max 11
_reflns_limit_l_min 0
_reflns_number_gt 1215
_reflns_number_total 2123
_reflns_threshold_expression I>2.00u(I)
_oxford_diffrn_Wilson_B_factor 1.93
_oxford_diffrn_Wilson_scale 0.78
_oxford_refine_ls_scale 1.235(7)
_oxford_structure_analysis_title 'pirchk in P2(1)/n'
_cod_data_source_file b418976k.txt
_cod_data_source_block CRYSTALS_cif_3
_cod_depositor_comments
;
The following automatic conversions were performed:
'_symmetry_cell_setting' value 'Monoclinic' changed to 'monoclinic'
according to '/home/saulius/struct/CIF-dictionaries/cif_core.dic'
dictionary named 'cif_core.dic' version 2.4.1 from 2010-06-29.

Automatic conversion script
Id: cif_fix_enum 1527 2010-12-29 10:47:43Z saulius 

The following automatic conversions were performed:

'_atom_sites_solution_hydrogens' value 'geom+difmap' was changed to
'mixed'.

Automatic conversion script
Id: cif_fix_values 6452 2018-10-05 10:23:21Z andrius 
;
_cod_original_sg_symbol_H-M 'P 1 21/n 1 '
_cod_database_code 7203724

loop_
_symmetry_equiv_pos_as_xyz
x,y,z
-x,-y,-z
-x+1/2,y+1/2,-z+1/2
x+1/2,-y+1/2,z+1/2

loop_
_atom_site_label
_atom_site_type_symbol
_atom_site_fract_x
_atom_site_fract_y
_atom_site_fract_z
_atom_site_U_iso_or_equiv
_atom_site_occupancy
_atom_site_adp_type
_atom_site_refinement_flags_posn
_atom_site_refinement_flags_adp
_atom_site_refinement_flags_occupancy
_atom_site_disorder_assembly
_atom_site_disorder_group
_atom_site_attached_hydrogens
N1 N 0.0858(2) 0.39574(9) 0.14311(15) 0.0235 1.0000 Uani . . . . . .
N2 N -0.2925(2) 0.19588(10) 0.08810(18) 0.0286 1.0000 Uani . . . . . .
O1 O -0.09626(18) 0.51227(8) 0.26255(15) 0.0371 1.0000 Uani . . . . . .
O2 O -0.02721(17) 0.22241(8) 0.28993(13) 0.0305 1.0000 Uani . . . . . .
C1 C 0.0662(2) 0.47567(11) 0.24211(18) 0.0249 1.0000 Uani . . . . . .
C2 C 0.2718(3) 0.50955(12) 0.3199(2) 0.0328 1.0000 Uani D . . . . .
C4 C 0.2929(3) 0.36501(13) 0.1394(2) 0.0339 1.0000 Uani D . . . . .
C5 C -0.0837(2) 0.34048(11) 0.05955(19) 0.0271 1.0000 Uani . . . . . .
C6 C -0.1322(2) 0.24716(10) 0.15742(18) 0.0230 1.0000 Uani . . . . . .
C31 C 0.4134(8) 0.4547(5) 0.2207(8) 0.0399 0.657(14) Uani D . P 1 1 .
C32 C 0.4201(18) 0.4322(9) 0.2689(15) 0.0433 0.343(14) Uani D . P 1 2 .
H51 H -0.2034 0.3858 0.0445 0.0313 1.0000 Uiso . . . . . .
H52 H -0.0530 0.3184 -0.0525 0.0313 1.0000 Uiso . . . . . .
H311 H 0.4535 0.5007 0.1338 0.0457 0.657(14) Uiso . . P 1 1 .
H312 H 0.5343 0.4317 0.2980 0.0457 0.657(14) Uiso . . P 1 1 .
H321 H 0.5333 0.4635 0.2157 0.0498 0.343(14) Uiso . . P 1 2 .
H322 H 0.4857 0.3888 0.3661 0.0498 0.343(14) Uiso . . P 1 2 .
H411 H 0.3194 0.3546 0.0221 0.0411 0.657(14) Uiso . . P 1 1 .
H412 H 0.3265 0.3020 0.2062 0.0411 0.657(14) Uiso . . P 1 1 .
H211 H 0.2869 0.5838 0.3090 0.0392 0.657(14) Uiso . . P 1 1 .
H212 H 0.2999 0.4895 0.4407 0.0392 0.657(14) Uiso . . P 1 1 .
H221 H 0.3021 0.5774 0.2766 0.0392 0.343(14) Uiso . . P 1 2 .
H222 H 0.2822 0.5114 0.4445 0.0392 0.343(14) Uiso . . P 1 2 .
H421 H 0.3295 0.3762 0.0253 0.0411 0.343(14) Uiso . . P 1 2 .
H422 H 0.3108 0.2922 0.1705 0.0411 0.343(14) Uiso . . P 1 2 .
H10 H -0.330(3) 0.1425(14) 0.136(2) 0.038(5) 1.0000 Uiso . . . . . .
H9 H -0.365(3) 0.2161(13) -0.007(2) 0.037(5) 1.0000 Uiso . . . . . .

loop_
_atom_site_aniso_label
_atom_site_aniso_U_11
_atom_site_aniso_U_22
_atom_site_aniso_U_33
_atom_site_aniso_U_23
_atom_site_aniso_U_13
_atom_site_aniso_U_12
N1 0.0211(7) 0.0233(6) 0.0261(7) -0.0017(5) 0.0034(5) -0.0002(5)
N2 0.0304(8) 0.0267(7) 0.0265(7) 0.0054(6) -0.0033(6) -0.0044(6)
O1 0.0324(7) 0.0320(6) 0.0485(8) -0.0069(5) 0.0114(6) 0.0041(5)
O2 0.0330(7) 0.0306(6) 0.0251(6) 0.0046(5) -0.0047(5) -0.0026(5)
C1 0.0291(9) 0.0216(7) 0.0250(8) 0.0019(6) 0.0067(7) -0.0039(6)
C2 0.0339(10) 0.0318(8) 0.0310(9) 0.0036(7) -0.0009(7) -0.0110(7)
C4 0.0266(9) 0.0418(9) 0.0350(9) 0.0008(8) 0.0098(7) 0.0074(8)
C5 0.0307(9) 0.0242(7) 0.0242(8) 0.0003(6) -0.0030(7) -0.0023(7)
C6 0.0247(9) 0.0225(7) 0.0213(7) -0.0027(6) 0.0022(6) 0.0039(6)
C31 0.0224(11) 0.059(3) 0.037(3) 0.0092(18) 0.0024(19) -0.0048(16)
C32 0.0258(11) 0.063(3) 0.041(3) 0.0092(18) 0.0029(19) -0.0048(16)

loop_
_atom_type_symbol
_atom_type_scat_dispersion_real
_atom_type_scat_dispersion_imag
_atom_type_scat_Cromer_Mann_a1
_atom_type_scat_Cromer_Mann_b1
_atom_type_scat_Cromer_Mann_a2
_atom_type_scat_Cromer_Mann_b2
_atom_type_scat_Cromer_Mann_a3
_atom_type_scat_Cromer_Mann_b3
_atom_type_scat_Cromer_Mann_a4
_atom_type_scat_Cromer_Mann_b4
_atom_type_scat_Cromer_Mann_c
_atom_type_scat_source
C 0.0033 0.0016 2.3100 20.8439 1.0200 10.2075 1.5886 0.5687 0.8650 51.6512 0.2156 'International Tables Vol C 4.2.6.8 and 6.1.1.4'
H 0.0000 0.0000 0.4930 10.5109 0.3229 26.1257 0.1402 3.1424 0.0408 57.7998 0.0030 'International Tables Vol C 4.2.6.8 and 6.1.1.4'
N 0.0061 0.0033 12.2126 0.0057 3.1322 9.8933 2.0125 28.9975 1.1663 0.5826 -11.5290 'International Tables Vol C 4.2.6.8 and 6.1.1.4'
O 0.0106 0.0060 3.0485 13.2771 2.2868 5.7011 1.5463 0.3239 0.8670 32.9089 0.2508 'International Tables Vol C 4.2.6.8 and 6.1.1.4'

loop_
_geom_angle_atom_site_label_1
_geom_angle_site_symmetry_1
_geom_angle_atom_site_label_2
_geom_angle_site_symmetry_2
_geom_angle_atom_site_label_3
_geom_angle_site_symmetry_3
_geom_angle
_geom_angle_publ_flag
C1 . N1 . C4 . 114.31(13) yes
C1 . N1 . C5 . 122.62(13) yes
C4 . N1 . C5 . 122.87(12) yes
C6 . N2 . H10 . 120.5(12) no
C6 . N2 . H9 . 121.1(11) no
H10 . N2 . H9 . 118.4(16) no
N1 . C1 . O1 . 123.97(15) yes
N1 . C1 . C2 . 108.52(14) yes
O1 . C1 . C2 . 127.51(14) yes
C1 . C2 . C31 . 104.4(3) yes
C1 . C2 . H211 . 111.053 no
C31 . C2 . H211 . 110.348 no
C1 . C2 . H212 . 110.837 no
C31 . C2 . H212 . 110.071 no
H211 . C2 . H212 . 109.992 no
C1 . C2 . C32 . 106.6(5) yes
C1 . C2 . H221 . 110.397 no
C32 . C2 . H221 . 109.642 no
C1 . C2 . H222 . 110.467 no
C32 . C2 . H222 . 109.689 no
H221 . C2 . H222 . 110.025 no
N1 . C4 . C31 . 102.8(2) yes
N1 . C4 . H411 . 111.421 no
C31 . C4 . H411 . 110.775 no
N1 . C4 . H412 . 111.229 no
C31 . C4 . H412 . 110.837 no
H411 . C4 . H412 . 109.665 no
N1 . C4 . C32 . 105.2(3) yes
N1 . C4 . H421 . 110.261 no
C32 . C4 . H421 . 110.565 no
N1 . C4 . H422 . 110.178 no
C32 . C4 . H422 . 110.874 no
H421 . C4 . H422 . 109.719 no
N1 . C5 . C6 . 112.79(12) yes
N1 . C5 . H51 . 108.641 no
C6 . C5 . H51 . 108.641 no
N1 . C5 . H52 . 108.440 no
C6 . C5 . H52 . 108.515 no
H51 . C5 . H52 . 109.791 no
C5 . C6 . N2 . 114.90(13) yes
C5 . C6 . O2 . 121.55(13) yes
N2 . C6 . O2 . 123.55(14) yes
C4 . C31 . C2 . 105.3(3) yes
C4 . C31 . H311 . 110.925 no
C2 . C31 . H311 . 109.468 no
C4 . C31 . H312 . 111.116 no
C2 . C31 . H312 . 109.649 no
H311 . C31 . H312 . 110.261 no
C4 . C32 . C2 . 104.6(7) yes
C4 . C32 . H321 . 109.131 no
C2 . C32 . H321 . 113.500 no
C4 . C32 . H322 . 109.205 no
C2 . C32 . H322 . 113.473 no
H321 . C32 . H322 . 106.794 no

loop_
_geom_bond_atom_site_label_1
_geom_bond_site_symmetry_1
_geom_bond_atom_site_label_2
_geom_bond_site_symmetry_2
_geom_bond_distance
_geom_bond_publ_flag
N1 . C1 . 1.3444(19) yes
N1 . C4 . 1.456(2) yes
N1 . C5 . 1.4349(19) yes
N2 . C6 . 1.325(2) yes
N2 . H10 . 0.863(19) no
N2 . H9 . 0.886(18) no
O1 . C1 . 1.2286(19) yes
O2 . C6 . 1.2326(18) yes
C1 . C2 . 1.499(2) yes
C2 . C31 . 1.517(5) yes
C2 . H211 . 0.995 no
C2 . H212 . 0.999 no
C2 . C32 . 1.528(8) yes
C2 . H221 . 0.997 no
C2 . H222 . 0.996 no
C4 . C31 . 1.530(6) yes
C4 . H411 . 0.997 no
C4 . H412 . 1.001 no
C4 . C32 . 1.532(14) yes
C4 . H421 . 0.997 no
C4 . H422 . 0.999 no
C5 . C6 . 1.528(2) yes
C5 . H51 . 0.997 no
C5 . H52 . 0.999 no
C31 . H311 . 0.996 no
C31 . H312 . 0.995 no
C32 . H321 . 1.017 no
C32 . H322 . 1.017 no
